data_7212308
loop_
_publ_author_name
'Fabbiani, Francesca P. A.'
'Levendis, Demetrius C.'
'Buth, Gernot'
'Kuhs, Werner F.'
'Shankland, Norman'
'Sowa, Heidrun'

_publ_section_title
;
 Searching for novel crystal forms by in situ high-pressure
 crystallisation: the example of gabapentin heptahydrate
;
_journal_issue 8
_journal_name_full CrystEngComm
_journal_page_first 2354
_journal_paper_doi 10.1039/b924573a
_journal_volume 12
_journal_year 2010
_chemical_compound_source
;
The compound was used as received from Sigma-Aldrich
;
_chemical_formula_moiety 'C9 H17 N O2, 7(H2 O) '
_chemical_formula_sum 'C9 H31 N O9'
_chemical_formula_weight 297.35
_space_group_IT_number 2
_symmetry_cell_setting triclinic
_symmetry_space_group_name_Hall '-P 1'
_symmetry_space_group_name_H-M 'P -1'
_atom_sites_solution_hydrogens difmap
_atom_sites_solution_primary direct
_cell_angle_alpha 86.297(6)
_cell_angle_beta 78.924(11)
_cell_angle_gamma 72.713(6)
_cell_formula_units_Z 2
_cell_length_a 6.7906(12)
_cell_length_b 7.3159(4)
_cell_length_c 15.8428(14)
_cell_measurement_reflns_used 1722
_cell_measurement_temperature 293
_cell_measurement_theta_max 26
_cell_measurement_theta_min 3
_cell_volume 737.49(16)
_computing_cell_refinement 'Apex2 (Bruker AXS, 2006)'
_computing_data_collection 'Apex2 (Bruker AXS, 2006)'
_computing_data_reduction 'Apex2 (Bruker AXS, 2006)'
_computing_molecular_graphics MERCURY
_computing_publication_material 'CRYSTALS (Betteridge et al., 2003), PLATON, XCIF, ENCIFER'
_computing_structure_refinement 'CRYSTALS (Betteridge et al., 2003)'
_computing_structure_solution SIR92
_diffrn_ambient_temperature 293
_diffrn_measured_fraction_theta_full 0.573
_diffrn_measured_fraction_theta_max 0.516
_diffrn_measurement_device 'Bruker AXS SMART APEX'
_diffrn_measurement_device_type Area
_diffrn_measurement_method '\f & \w scans'
_diffrn_radiation_monochromator silicon
_diffrn_radiation_type synchrotron
_diffrn_radiation_wavelength 0.72000
_diffrn_reflns_av_R_equivalents 0.052
_diffrn_reflns_limit_h_max 7
_diffrn_reflns_limit_h_min -7
_diffrn_reflns_limit_k_max 8
_diffrn_reflns_limit_k_min -8
_diffrn_reflns_limit_l_max 18
_diffrn_reflns_limit_l_min 0
_diffrn_reflns_number 6429
_diffrn_reflns_reduction_process
;
Scaled and merged with SORTAV
R.H. Blessing, (1987) Cryst. Rev. 1, 3-58
R.H. Blessing, (1989) J. Appl. Cryst. 22, 396-397
;
_diffrn_reflns_theta_full 25.244
_diffrn_reflns_theta_max 26.573
_diffrn_reflns_theta_min 2.654
_diffrn_standards_number 0
_exptl_absorpt_coefficient_mu 0.118
_exptl_absorpt_correction_T_max 0.98
_exptl_absorpt_correction_T_min 0.61
_exptl_absorpt_correction_type multi-scan
_exptl_absorpt_process_details 'based on symmetry-related measuraments'
_exptl_crystal_colour colourless
_exptl_crystal_density_diffrn 1.339
_exptl_crystal_density_method 'not measured'
_exptl_crystal_description block
_exptl_crystal_F_000 328
_exptl_crystal_preparation
;
High-pressure crystallisation of aqueous solution at 0.8 GPa.
Single-crystal data collected at 0.9 GPa
;
_exptl_crystal_size_max 0.25
_exptl_crystal_size_mid 0.20
_exptl_crystal_size_min 0.20
_refine_diff_density_max 0.19
_refine_diff_density_min -0.21
_refine_ls_extinction_method None
_refine_ls_goodness_of_fit_ref 0.9522
_refine_ls_hydrogen_treatment constr
_refine_ls_matrix_type full
_refine_ls_number_parameters 172
_refine_ls_number_reflns 1523
_refine_ls_number_restraints 100
_refine_ls_R_factor_all 0.0528
_refine_ls_R_factor_gt 0.0451
_refine_ls_shift/su_max 0.000126
_refine_ls_structure_factor_coef Fsqd
_refine_ls_weighting_details
;
Method= Modified Sheldrick
w=1/[\s^2^(F^2^) + ( 0.09P)^2^ + 0.27P]
,where P=(max(Fo^2^,0) + 2Fc^2^)/3
;
_refine_ls_weighting_scheme calc
_refine_ls_wR_factor_all 0.1310
_refine_ls_wR_factor_gt 0.1268
_refine_ls_wR_factor_ref 0.1310
_reflns_limit_h_max 7
_reflns_limit_h_min -7
_reflns_limit_k_max 8
_reflns_limit_k_min -8
_reflns_limit_l_max 18
_reflns_limit_l_min 0
_reflns_number_gt 1294
_reflns_number_total 1533
_reflns_threshold_expression I>2.0\s(I)
_oxford_diffrn_Wilson_B_factor 2.59
_oxford_diffrn_Wilson_scale 0.49
_oxford_refine_ls_r_factor_ref 0.0528
_oxford_refine_ls_scale 4.99(18)
_oxford_reflns_number_all 1523
_oxford_reflns_threshold_expression_ref I>-10.0\s(I)
_cod_data_source_file b924573a.txt
_cod_data_source_block 1
_cod_depositor_comments
;
The following automatic conversions were performed:

'_symmetry_cell_setting' value 'Triclinic' changed to 'triclinic'
according to /home/saulius/struct/CIF-dictionaries/cif_core.dic
dictionary named 'cif_core.dic' version 2.4.2 from 2011-04-26.

Automatic conversion script
Id: cif_fix_values 1891 2012-01-12 08:04:46Z andrius 
;
_cod_original_sg_symbol_H-M 'P -1 '
_cod_original_formula_sum 'C9 H31 N1 O9'
_cod_database_code 7212308

loop_
_symmetry_equiv_pos_as_xyz
x,y,z
-x,-y,-z

loop_
_atom_site_label
_atom_site_type_symbol
_atom_site_fract_x
_atom_site_fract_y
_atom_site_fract_z
_atom_site_U_iso_or_equiv
_atom_site_occupancy
_atom_site_adp_type
_atom_site_refinement_flags_posn
_atom_site_refinement_flags_adp
C1 C 0.1948(4) 0.7950(3) 0.23288(15) 0.0242 1.0000 Uani . U
C2 C 0.1789(5) 0.9359(3) 0.30282(16) 0.0297 1.0000 Uani . U
C3 C 0.2201(5) 0.8426(3) 0.38841(17) 0.0354 1.0000 Uani . U
C4 C 0.4275(5) 0.6848(4) 0.37895(19) 0.0407 1.0000 Uani . U
C5 C 0.4399(5) 0.5387(3) 0.31247(18) 0.0366 1.0000 Uani . U
C6 C 0.4041(4) 0.6350(3) 0.22668(16) 0.0312 1.0000 Uani . U
C7 C 0.2025(4) 0.8962(3) 0.14502(15) 0.0269 1.0000 Uani . U
C8 C 0.0041(4) 0.7139(3) 0.25599(15) 0.0258 1.0000 Uani . U
C9 C 0.0118(4) 0.5461(3) 0.20342(15) 0.0255 1.0000 Uani . U
O1 O 0.0457(4) 0.3831(2) 0.23845(11) 0.0411 1.0000 Uani . U
O2 O -0.0176(3) 0.5762(2) 0.12743(11) 0.0380 1.0000 Uani . U
N1 N 0.0344(4) 1.0807(2) 0.14159(13) 0.0304 1.0000 Uani . U
O11 O -0.0894(3) 0.3620(2) 0.41219(11) 0.0362 1.0000 Uani . .
O12 O 0.6452(3) 0.1099(2) 0.40720(11) 0.0414 1.0000 Uani . .
O13 O 0.6208(3) 0.0994(3) 0.22488(13) 0.0492 1.0000 Uani . .
O14 O 0.4803(3) 0.2224(2) 0.07204(12) 0.0455 1.0000 Uani . .
O15 O 0.2423(3) 0.2704(2) 0.50125(12) 0.0382 1.0000 Uani . .
O16 O 0.2411(3) 0.5720(3) -0.03548(12) 0.0516 1.0000 Uani . .
O17 O -0.2144(4) 0.8767(2) 0.03210(11) 0.0479 1.0000 Uani . .
H21 H 0.2772 1.0061 0.2841 0.0367 1.0000 Uiso R .
H22 H 0.0366 1.0237 0.3120 0.0363 1.0000 Uiso R .
H32 H 0.2231 0.9382 0.4269 0.0442 1.0000 Uiso R .
H31 H 0.1031 0.7930 0.4145 0.0446 1.0000 Uiso R .
H41 H 0.5435 0.7356 0.3629 0.0501 1.0000 Uiso R .
H42 H 0.4392 0.6177 0.4322 0.0513 1.0000 Uiso R .
H51 H 0.5818 0.4478 0.3048 0.0439 1.0000 Uiso R .
H52 H 0.3342 0.4694 0.3333 0.0420 1.0000 Uiso R .
H61 H 0.5192 0.6919 0.2048 0.0362 1.0000 Uiso R .
H62 H 0.4045 0.5392 0.1856 0.0368 1.0000 Uiso R .
H71 H 0.3335 0.9243 0.1294 0.0334 1.0000 Uiso R .
H72 H 0.1903 0.8133 0.1029 0.0329 1.0000 Uiso R .
H82 H -0.0083 0.6739 0.3170 0.0302 1.0000 Uiso R .
H81 H -0.1240 0.8160 0.2501 0.0312 1.0000 Uiso R .
H11 H 0.0565 1.1708 0.1719 0.0468 1.0000 Uiso R .
H12 H 0.0341 1.1223 0.0882 0.0478 1.0000 Uiso R .
H13 H -0.0938 1.0678 0.1636 0.0467 1.0000 Uiso R .
H111 H -0.1532 0.2848 0.4170 0.0552 1.0000 Uiso R .
H112 H -0.0435 0.3707 0.3606 0.0547 1.0000 Uiso R .
H121 H 0.5284 0.1618 0.4335 0.0603 1.0000 Uiso R .
H122 H 0.6736 0.0007 0.4280 0.0599 1.0000 Uiso R .
H131 H 0.5922 0.1293 0.2756 0.0716 1.0000 Uiso R .
H132 H 0.5287 0.1668 0.1995 0.0711 1.0000 Uiso R .
H141 H 0.5381 0.3066 0.0567 0.0688 1.0000 Uiso R .
H142 H 0.3978 0.2197 0.0418 0.0694 1.0000 Uiso R .
H151 H 0.2205 0.3691 0.5278 0.0576 1.0000 Uiso R .
H152 H 0.1468 0.2910 0.4721 0.0573 1.0000 Uiso R .
H161 H 0.1896 0.5604 0.0157 0.0824 1.0000 Uiso R .
H162 H 0.1911 0.5207 -0.0678 0.0823 1.0000 Uiso R .
H171 H -0.1693 0.7953 0.0689 0.0660 1.0000 Uiso R .
H172 H -0.3193 0.9696 0.0458 0.0663 1.0000 Uiso R .

loop_
_atom_site_aniso_label
_atom_site_aniso_U_11
_atom_site_aniso_U_22
_atom_site_aniso_U_33
_atom_site_aniso_U_23
_atom_site_aniso_U_13
_atom_site_aniso_U_12
C1 0.0270(14) 0.0197(9) 0.0254(12) 0.0009(8) -0.0022(11) -0.0080(9)
C2 0.0352(17) 0.0217(10) 0.0327(12) -0.0021(8) -0.0017(11) -0.0114(11)
C3 0.0467(17) 0.0323(11) 0.0312(13) -0.0045(10) -0.0070(13) -0.0165(11)
C4 0.0461(18) 0.0414(13) 0.0394(16) 0.0068(11) -0.0171(15) -0.0155(12)
C5 0.0332(17) 0.0296(11) 0.0437(15) 0.0044(9) -0.0131(13) -0.0012(12)
C6 0.0304(15) 0.0270(10) 0.0326(13) -0.0042(9) -0.0016(12) -0.0046(11)
C7 0.0313(16) 0.0240(10) 0.0262(13) 0.0007(9) -0.0014(12) -0.0122(10)
C8 0.0286(15) 0.0227(9) 0.0252(14) 0.0009(9) -0.0009(12) -0.0086(10)
C9 0.0299(16) 0.0264(9) 0.0215(12) 0.0026(8) -0.0046(11) -0.0108(11)
O1 0.0721(16) 0.0235(7) 0.0309(11) 0.0038(7) -0.0108(11) -0.0190(9)
O2 0.0575(14) 0.0386(9) 0.0255(10) 0.0027(7) -0.0147(10) -0.0214(10)
N1 0.0434(15) 0.0241(9) 0.0261(12) 0.0046(8) -0.0099(11) -0.0122(9)
O11 0.0473(13) 0.0345(8) 0.0292(11) -0.0010(7) -0.0067(10) -0.0157(9)
O12 0.0425(13) 0.0410(9) 0.0365(12) 0.0020(8) -0.0008(10) -0.0102(10)
O13 0.0458(14) 0.0494(10) 0.0464(13) 0.0019(9) -0.0067(12) -0.0064(11)
O14 0.0476(14) 0.0407(9) 0.0496(13) 0.0036(9) -0.0112(11) -0.0145(10)
O15 0.0384(12) 0.0374(9) 0.0382(12) -0.0040(8) -0.0099(10) -0.0075(9)
O16 0.0616(16) 0.0657(12) 0.0380(13) -0.0116(10) -0.0029(12) -0.0358(13)
O17 0.0615(15) 0.0398(9) 0.0311(12) 0.0057(8) -0.0064(12) -0.0001(10)

loop_
_atom_type_symbol
_atom_type_scat_dispersion_real
_atom_type_scat_dispersion_imag
_atom_type_scat_Cromer_Mann_a1
_atom_type_scat_Cromer_Mann_b1
_atom_type_scat_Cromer_Mann_a2
_atom_type_scat_Cromer_Mann_b2
_atom_type_scat_Cromer_Mann_a3
_atom_type_scat_Cromer_Mann_b3
_atom_type_scat_Cromer_Mann_a4
_atom_type_scat_Cromer_Mann_b4
_atom_type_scat_Cromer_Mann_c
_atom_type_scat_source
C 0.0033 0.0016 2.3100 20.8439 1.0200 10.2075 1.5886 0.5687 0.8650 51.6512 0.2156 'International Tables Vol C 4.2.6.8 and 6.1.1.4'
O 0.0106 0.0060 3.0485 13.2771 2.2868 5.7011 1.5463 0.3239 0.8670 32.9089 0.2508 'International Tables Vol C 4.2.6.8 and 6.1.1.4'
N 0.0061 0.0033 12.2126 0.0057 3.1322 9.8933 2.0125 28.9975 1.1663 0.5826 -11.5290 'International Tables Vol C 4.2.6.8 and 6.1.1.4'
H 0.0000 0.0000 0.4930 10.5109 0.3229 26.1257 0.1402 3.1424 0.0408 57.7998 0.0030 'International Tables Vol C 4.2.6.8 and 6.1.1.4'

loop_
_geom_angle_atom_site_label_1
_geom_angle_atom_site_label_2
_geom_angle_atom_site_label_3
_geom_angle
_geom_angle_publ_flag
C2 C1 C6 109.4(3) yes
C2 C1 C7 109.73(17) yes
C6 C1 C7 105.77(16) yes
C2 C1 C8 108.30(16) yes
C6 C1 C8 111.67(17) yes
C7 C1 C8 112.0(2) yes
C1 C2 C3 114.18(18) yes
C1 C2 H21 109.4 no
C3 C2 H21 107.9 no
C1 C2 H22 107.8 no
C3 C2 H22 107.9 no
H21 C2 H22 109.6 no
C2 C3 C4 111.94(19) yes
C2 C3 H32 109.3 no
C4 C3 H32 108.7 no
C2 C3 H31 109.0 no
C4 C3 H31 111.0 no
H32 C3 H31 106.8 no
C3 C4 C5 111.1(3) yes
C3 C4 H41 111.4 no
C5 C4 H41 109.1 no
C3 C4 H42 109.6 no
C5 C4 H42 106.9 no
H41 C4 H42 108.5 no
C4 C5 C6 110.9(2) yes
C4 C5 H51 107.6 no
C6 C5 H51 108.7 no
C4 C5 H52 109.8 no
C6 C5 H52 110.0 no
H51 C5 H52 109.7 no
C1 C6 C5 113.24(17) yes
C1 C6 H61 108.2 no
C5 C6 H61 108.2 no
C1 C6 H62 107.9 no
C5 C6 H62 109.6 no
H61 C6 H62 109.6 no
C1 C7 N1 114.98(16) yes
C1 C7 H71 108.8 no
N1 C7 H71 106.9 no
C1 C7 H72 109.2 no
N1 C7 H72 107.2 no
H71 C7 H72 109.6 no
C1 C8 C9 116.12(16) yes
C1 C8 H82 108.0 no
C9 C8 H82 108.0 no
C1 C8 H81 109.1 no
C9 C8 H81 107.7 no
H82 C8 H81 107.5 no
C8 C9 O1 118.3(3) yes
C8 C9 O2 118.44(19) yes
O1 C9 O2 123.3(2) yes
C7 N1 H11 110.0 no
C7 N1 H12 110.7 no
H11 N1 H12 107.8 no
C7 N1 H13 111.4 no
H11 N1 H13 108.5 no
H12 N1 H13 108.2 no
H111 O11 H112 106.9 no
H121 O12 H122 103.5 no
H131 O13 H132 109.4 no
H141 O14 H142 111.9 no
H151 O15 H152 106.2 no
H161 O16 H162 111.5 no
H171 O17 H172 121.0 no

loop_
_geom_bond_atom_site_label_1
_geom_bond_atom_site_label_2
_geom_bond_distance
_geom_bond_publ_flag
C1 C2 1.529(4) yes
C1 C6 1.540(4) yes
C1 C7 1.533(3) yes
C1 C8 1.552(4) yes
C2 C3 1.515(4) yes
C2 H21 0.951 no
C2 H22 0.978 no
C3 C4 1.521(4) yes
C3 H32 0.965 no
C3 H31 0.979 no
C4 C5 1.522(4) yes
C4 H41 0.953 no
C4 H42 0.953 no
C5 C6 1.518(4) yes
C5 H51 0.985 no
C5 H52 0.992 no
C6 H61 0.987 no
C6 H62 0.985 no
C7 N1 1.492(3) yes
C7 H71 0.955 no
C7 H72 0.961 no
C8 C9 1.510(3) yes
C8 H82 0.987 no
C8 H81 0.979 no
C9 O1 1.258(3) yes
C9 O2 1.253(3) yes
N1 H11 0.903 no
N1 H12 0.880 no
N1 H13 0.904 no
O11 H111 0.800 no
O11 H112 0.823 no
O12 H121 0.813 no
O12 H122 0.826 no
O13 H131 0.818 no
O13 H132 0.826 no
O14 H141 0.825 no
O14 H142 0.809 no
O15 H151 0.819 no
O15 H152 0.839 no
O16 H161 0.828 no
O16 H162 0.827 no
O17 H171 0.839 no
O17 H172 0.829 no

loop_
_geom_hbond_atom_site_label_D
_geom_hbond_atom_site_label_H
_geom_hbond_atom_site_label_A
_geom_hbond_site_symmetry_A
_geom_hbond_angle_DHA
_geom_hbond_distance_DH
_geom_hbond_distance_HA
_geom_hbond_distance_DA
_geom_hbond_publ_flag
C7 H72 O2 . 127 0.96 2.51 3.180(4) yes
C8 H81 O13 1_465 167 0.98 2.34 3.304(4) yes
N1 H11 O1 1_565 169 0.90 1.91 2.800(4) yes
N1 H12 O17 2_575 145 0.88 2.06 2.826(4) yes
N1 H13 O13 1_465 166 0.90 1.95 2.832(4) yes
O11 H111 O12 1_455 168 0.80 2.16 2.951(4) yes
O11 H112 O1 . 175 0.82 1.92 2.739(4) yes
O12 H121 O15 . 176 0.81 1.99 2.799(4) yes
O12 H122 O15 2_656 172 0.83 2.19 3.011(4) yes
O13 H131 O12 . 155 0.82 2.17 2.932(4) yes
O13 H132 O14 . 138 0.83 2.10 2.771(4) yes
O14 H141 O16 2_665 158 0.82 1.93 2.708(4) yes
O14 H142 O17 2_565 163 0.81 2.15 2.930(4) yes
O15 H151 O11 2_566 166 0.82 2.11 2.909(4) yes
O15 H152 O11 . 174 0.84 1.94 2.778(4) yes
O16 H161 O2 . 162 0.83 2.02 2.826(4) yes
O16 H162 O2 2_565 168 0.83 1.95 2.763(4) yes
O17 H171 O2 . 165 0.84 1.92 2.739(4) yes
O17 H172 O14 1_465 167 0.83 1.96 2.771(4) yes
